data_7705905
loop_
_publ_author_name
'Diamantis, Stavros A.'
'Hatzidimitriou, Antonios'
'Plessas, Alexios K.'
'Pournara, Anastasia'
'Manos, Manolis J.'
'Papaefstathiou, Giannis S.'
'Lazarides, Theodore'

_publ_section_title
;
 Alkaline earth-organic frameworks with amino derivatives of
 2,6-naphthalene dicarboxylates: structural studies and fluorescence
 properties.
;
_journal_issue 46
_journal_name_full 'Dalton transactions (Cambridge, England : 2003)'
_journal_page_first 16736
_journal_page_last 16744
_journal_paper_doi 10.1039/d0dt03325a
_journal_volume 49
_journal_year 2020
_chemical_formula_moiety 'C168 H231.99 Cl6 N40 O56 Sr11'
_chemical_formula_sum 'C168 H231.99 Cl6 N40 O56 Sr11'
_chemical_formula_weight 4884.45
_space_group_IT_number 87
_space_group_name_Hall '-I 4'
_space_group_name_H-M_alt 'I 4/m'
_symmetry_cell_setting tetragonal
_symmetry_space_group_name_H-M 'I 4/m'
_atom_sites_solution_hydrogens difmap
_atom_sites_solution_primary other
_audit_update_record
;
2020-09-24 deposited with the CCDC.	2020-10-21 downloaded from the CCDC.
;
_cell_angle_alpha 90
_cell_angle_beta 90
_cell_angle_gamma 90
_cell_formula_units_Z 1
_cell_length_a 16.8066(5)
_cell_length_b 16.8066(5)
_cell_length_c 17.7945(7)
_cell_measurement_reflns_used 612
_cell_measurement_temperature 120
_cell_measurement_theta_max 20.00
_cell_measurement_theta_min 10.00
_cell_volume 5026.3(3)
_computing_cell_refinement 'Apex2 (Bruker AXS, 2006)'
_computing_data_collection 'Apex2 (Bruker AXS, 2006)'
_computing_data_reduction 'Apex2 (Bruker AXS, 2006)'
_computing_molecular_graphics 'CAMERON (Watkin et al., 1996)'
_computing_publication_material 'CRYSTALS (Betteridge et al., 2003)'
_computing_structure_refinement 'CRYSTALS (Betteridge et al., 2003)'
_computing_structure_solution 'Superflip (Palatinus & Chapuis, 2007)'
_diffrn_ambient_temperature 120
_diffrn_measured_fraction_theta_full 0.998
_diffrn_measured_fraction_theta_max 0.998
_diffrn_measurement_device Area
_diffrn_measurement_device_type 'Bruker Kappa Apex2'
_diffrn_measurement_method '\f & \w scans'
_diffrn_radiation_monochromator graphite
_diffrn_radiation_type 'Mo K\a'
_diffrn_radiation_wavelength 0.71073
_diffrn_reflns_av_R_equivalents 0.014
_diffrn_reflns_limit_h_max 14
_diffrn_reflns_limit_h_min -14
_diffrn_reflns_limit_k_max 20
_diffrn_reflns_limit_k_min 0
_diffrn_reflns_limit_l_max 21
_diffrn_reflns_limit_l_min -21
_diffrn_reflns_number 12768
_diffrn_reflns_theta_full 26.074
_diffrn_reflns_theta_max 26.074
_diffrn_reflns_theta_min 1.667
_diffrn_standards_number 0
_exptl_absorpt_coefficient_mu 3.063
_exptl_absorpt_correction_T_max 0.65
_exptl_absorpt_correction_T_min 0.53
_exptl_absorpt_correction_type numerical
_exptl_absorpt_process_details
; 
 Analytical Absorption (De Meulenaer & Tompa, 1965) 
;
_exptl_crystal_colour brown
_exptl_crystal_density_diffrn 1.614
_exptl_crystal_density_meas ?
_exptl_crystal_density_method 'not measured'
_exptl_crystal_description prism
_exptl_crystal_F_000 2487.989
_exptl_crystal_size_max 0.240
_exptl_crystal_size_mid 0.210
_exptl_crystal_size_min 0.140
_refine_diff_density_max 0.72
_refine_diff_density_min -0.86
_refine_ls_extinction_method None
_refine_ls_goodness_of_fit_ref 0.9999
_refine_ls_hydrogen_treatment constr
_refine_ls_matrix_type full
_refine_ls_number_parameters 204
_refine_ls_number_reflns 2133
_refine_ls_number_restraints 0
_refine_ls_R_factor_all 0.0416
_refine_ls_R_factor_gt 0.0416
_refine_ls_shift/su_max 0.0010437
_refine_ls_shift/su_mean 0.0000305
_refine_ls_structure_factor_coef Fsqd
_refine_ls_weighting_details
;
 Method, part 1, Chebychev polynomial, (Watkin, 1994, Prince, 1982) 
 [weight] = 1.0/[A~0~*T~0~(x)+A~1~*T~1~(x) ... +A~n-1~]*T~n-1~(x)] 
 where A~i~ are the Chebychev coefficients listed below and x= Fcalc/Fmax 
 Method = Robust Weighting (Prince, 1982) 
 W = [weight] * [1-(deltaF/6*sigmaF)^2^]^2^ 
 A~i~ are: 
 3.74 3.48 2.07 
;
_refine_ls_weighting_scheme calc
_refine_ls_wR_factor_all 0.0683
_refine_ls_wR_factor_gt 0.0683
_refine_ls_wR_factor_ref 0.0683
_reflns_limit_h_max 14
_reflns_limit_h_min -14
_reflns_limit_k_max 20
_reflns_limit_k_min 0
_reflns_limit_l_max 21
_reflns_limit_l_min 0
_reflns_number_gt 2133
_reflns_number_total 2580
_reflns_threshold_expression I>2.0\s(I)
_oxford_diffrn_Wilson_B_factor 1.26
_oxford_diffrn_Wilson_scale 514.49
_oxford_refine_ls_r_factor_ref 0.0416
_oxford_refine_ls_scale 0.071804(15)
_oxford_reflns_number_all 2571
_cod_data_source_file d0dt03325a2.cif
_cod_data_source_block I_CCDC1
_cod_depositor_comments
;
The following automatic conversions were performed:

data item '_exptl_crystal_density_meas' value 'not measured' was
changed to '?' -- the value is perceived as not measured.

Automatic conversion script
Id: cif_fix_values 7556 2019-12-06 15:28:31Z antanas 
;
_cod_original_cell_volume 5026.3(4)
_cod_original_sg_symbol_H-M 'I 4/m '
_cod_database_code 7705905
_oxford_refine_reflns_threshold_expression I>2.0\s(I)
_oxford_refine_ls_r_factor_all 0.0536
_oxford_refine_ls_wr_factor_all 0.0689

loop_
_symmetry_equiv_pos_as_xyz
x,y,z
-x,-y,-z
x+1/2,y+1/2,z+1/2
-x+1/2,-y+1/2,-z+1/2
-y,x,z
y,-x,-z
-y+1/2,x+1/2,z+1/2
y+1/2,-x+1/2,-z+1/2
-x,-y,z
x,y,-z
-x+1/2,-y+1/2,z+1/2
x+1/2,y+1/2,-z+1/2
y,-x,z
-y,x,-z
y+1/2,-x+1/2,z+1/2
-y+1/2,x+1/2,-z+1/2

loop_
_atom_site_label
_atom_site_type_symbol
_atom_site_fract_x
_atom_site_fract_y
_atom_site_fract_z
_atom_site_U_iso_or_equiv
_atom_site_occupancy
_atom_site_adp_type
_atom_site_refinement_flags_posn
_atom_site_refinement_flags_adp
_atom_site_refinement_flags_occupancy
_atom_site_disorder_assembly
_atom_site_disorder_group
_atom_site_attached_hydrogens
Sr1 Sr 0.66112(2) 0.55689(2) 0.5000 0.0162 1.0000 Uani S T . . . .
Sr2 Sr 0.5000 0.5000 0.67224(5) 0.0260 0.7500 Uani S T . . . .
Cl1 Cl 0.5000 0.5000 0.46335(19) 0.0230 0.5000 Uani S T . . . .
Cl2 Cl 0.5000 1.0000 0.7500 0.0434 1.0000 Uani S T . . . .
O1 O 0.74001(14) 0.49691(14) 0.38971(14) 0.0263 1.0000 Uani . . . . . .
O2 O 0.6590(3) 0.4130(3) 0.4400(3) 0.0275 0.5000 Uani . . . . . .
O3 O 0.4921(2) 0.6115(2) 0.7646(2) 0.0404 0.7500 Uani . . . . . .
O4 O 0.7738(2) 0.6534(2) 0.4826(2) 0.0216 0.5000 Uani . . . . . .
O5 O 0.4273(7) 0.1755(7) 0.0333(7) 0.050(3) 0.2500 Uiso . . . . . .
O6 O 0.6217(3) 0.4353(3) 0.3984(3) 0.0241 0.5000 Uani . . . . . .
N1 N 0.91492(18) 0.32350(18) 0.22949(18) 0.0328 1.0000 Uani . . . . . .
N2 N 0.5527(3) 0.6920(3) 0.8641(3) 0.0422 0.7500 Uani . . . . . .
N3 N 0.7827(4) 0.7885(4) 0.4598(4) 0.0379(15) 0.5000 Uiso . . . . . .
N4 N 0.5369(9) 0.1040(9) 0.0475(9) 0.052(4) 0.2500 Uiso . . . . . .
C1 C 0.6920(13) 0.4356(14) 0.3753(13) 0.0162 0.5000 Uani . . . . . .
C2 C 0.7307(2) 0.3704(2) 0.3309(2) 0.0288 1.0000 Uani . . . . . .
C3 C 0.8067(2) 0.3757(2) 0.3030(2) 0.0273 1.0000 Uani . . . . . .
C4 C 0.8364(2) 0.3173(2) 0.2553(2) 0.0287 1.0000 Uani . . . . . .
C5 C 0.7877(2) 0.2531(2) 0.2340(2) 0.0262 1.0000 Uani . . . . . .
C6 C 0.8190(2) 0.1922(2) 0.18871(19) 0.0270 1.0000 Uani . . . . . .
C7 C 0.5063(3) 0.6691(3) 0.8075(3) 0.0375 0.7500 Uani . . . . . .
C8 C 0.5437(3) 0.7720(3) 0.8966(3) 0.0417 0.7500 Uani . . . . . .
C9 C 0.6149(3) 0.6402(3) 0.8931(3) 0.0394 0.7500 Uani . . . . . .
C10 C 0.8001(4) 0.7129(4) 0.4481(4) 0.0333(17) 0.5000 Uiso . . . . . .
C11 C 0.7259(5) 0.8125(4) 0.5198(4) 0.042(2) 0.5000 Uiso . . . . . .
C12 C 0.8171(5) 0.8505(5) 0.4148(5) 0.0405(19) 0.5000 Uiso . . . . . .
C13 C 0.4602(10) 0.1112(10) 0.0290(9) 0.045(4) 0.2500 Uiso . . . . . .
C14 C 0.5827(11) 0.1768(11) 0.0760(11) 0.049(4) 0.2500 Uiso . . . . . .
C15 C 0.5741(10) 0.0253(10) 0.0458(10) 0.046(4) 0.2500 Uiso . . . . . .
C16 C 0.7092(13) 0.4349(17) 0.3900(13) 0.0193 0.5000 Uani . . . . . .
H11 H 0.9436 0.2960 0.2023 0.0393 1.0000 Uiso R . . . . .
H12 H 0.9414 0.3599 0.2487 0.0393 1.0000 Uiso R . . . . .
H31 H 0.8398 0.4209 0.3150 0.0337 1.0000 Uiso R . . . . .
H61 H 0.8727 0.1939 0.1721 0.0331 1.0000 Uiso R . . . . .
H71 H 0.4713 0.7103 0.7955 0.0503 0.7500 Uiso R . . . . .
H81 H 0.5809 0.7787 0.9363 0.0473 0.7500 Uiso R . . . . .
H82 H 0.4913 0.7783 0.9155 0.0473 0.7500 Uiso R . . . . .
H83 H 0.5533 0.8108 0.8588 0.0473 0.7500 Uiso R . . . . .
H91 H 0.6416 0.6662 0.9332 0.0455 0.7500 Uiso R . . . . .
H92 H 0.6518 0.6287 0.8541 0.0455 0.7500 Uiso R . . . . .
H93 H 0.5919 0.5921 0.9108 0.0455 0.7500 Uiso R . . . . .
H101 H 0.8370 0.7026 0.4087 0.0390 0.5000 Uiso R . . . . .
H111 H 0.7440 0.8472 0.5490 0.0452 0.5000 Uiso R . . . . .
H112 H 0.6765 0.8343 0.5127 0.0452 0.5000 Uiso R . . . . .
H113 H 0.7067 0.7684 0.5478 0.0452 0.5000 Uiso R . . . . .
H121 H 0.8138 0.8353 0.3622 0.0402 0.5000 Uiso R . . . . .
H122 H 0.7994 0.9021 0.4207 0.0402 0.5000 Uiso R . . . . .
H123 H 0.8753 0.8499 0.4258 0.0402 0.5000 Uiso R . . . . .
H141 H 0.6361 0.1624 0.0870 0.0553 0.2500 Uiso R . . . . .
H142 H 0.5581 0.1971 0.1201 0.0553 0.2500 Uiso R . . . . .
H143 H 0.5822 0.2164 0.0380 0.0553 0.2500 Uiso R . . . . .
H151 H 0.6284 0.0288 0.0602 0.0520 0.2500 Uiso R . . . . .
H152 H 0.5467 -0.0091 0.0792 0.0520 0.2500 Uiso R . . . . .
H155 H 0.5706 0.0049 -0.0039 0.0520 0.2500 Uiso R . . . . .
H156 H 0.4317 0.0656 0.0125 0.0530 0.2500 Uiso R . . . . .

loop_
_atom_site_aniso_label
_atom_site_aniso_U_11
_atom_site_aniso_U_22
_atom_site_aniso_U_33
_atom_site_aniso_U_23
_atom_site_aniso_U_13
_atom_site_aniso_U_12
Sr1 0.0155(2) 0.0161(2) 0.01706(19) 0.0000 0.0000 0.00274(17)
Sr2 0.0256(3) 0.0256(3) 0.0269(5) 0.0000 0.0000 0.0000
Cl1 0.0203(9) 0.0203(9) 0.0284(15) 0.0000 0.0000 0.0000
Cl2 0.0312(6) 0.0312(6) 0.0678(15) 0.0000 0.0000 0.0000
O1 0.0264(12) 0.0241(12) 0.0285(13) -0.0075(10) 0.0057(10) 0.0007(10)
O2 0.026(3) 0.023(2) 0.033(3) -0.006(2) 0.007(2) -0.005(2)
O3 0.039(2) 0.044(2) 0.037(2) -0.0030(18) -0.0010(17) -0.0010(16)
O4 0.024(2) 0.024(2) 0.017(4) 0.0001(16) -0.0018(16) -0.0019(16)
O6 0.025(3) 0.023(2) 0.025(3) -0.000(2) -0.001(2) 0.0011(19)
N1 0.0301(16) 0.0293(16) 0.0391(18) -0.0087(14) 0.0061(14) -0.0021(13)
N2 0.044(3) 0.038(3) 0.044(3) -0.005(2) 0.001(2) -0.001(2)
C1 0.013(9) 0.016(4) 0.019(9) -0.008(5) -0.008(5) 0.001(5)
C2 0.0338(19) 0.0230(17) 0.0295(19) -0.0054(15) 0.0112(16) 0.0032(14)
C3 0.0288(18) 0.0228(17) 0.0304(19) -0.0058(15) 0.0078(15) 0.0006(14)
C4 0.0284(18) 0.0256(17) 0.0322(19) -0.0063(15) 0.0087(15) -0.0022(14)
C5 0.0278(17) 0.0251(17) 0.0259(18) -0.0045(14) 0.0076(15) -0.0004(14)
C6 0.0294(18) 0.0253(17) 0.0262(18) -0.0078(14) 0.0068(15) 0.0010(14)
C7 0.045(3) 0.031(3) 0.036(3) -0.011(2) 0.001(2) -0.004(2)
C8 0.041(3) 0.043(3) 0.041(3) -0.015(3) -0.001(3) -0.009(2)
C9 0.042(3) 0.040(3) 0.036(3) 0.002(2) 0.001(2) -0.002(2)
C16 0.012(9) 0.036(6) 0.010(8) -0.005(5) -0.004(5) -0.004(6)

loop_
_atom_type_symbol
_atom_type_scat_dispersion_real
_atom_type_scat_dispersion_imag
_atom_type_scat_Cromer_Mann_a1
_atom_type_scat_Cromer_Mann_b1
_atom_type_scat_Cromer_Mann_a2
_atom_type_scat_Cromer_Mann_b2
_atom_type_scat_Cromer_Mann_a3
_atom_type_scat_Cromer_Mann_b3
_atom_type_scat_Cromer_Mann_a4
_atom_type_scat_Cromer_Mann_b4
_atom_type_scat_Cromer_Mann_c
_atom_type_scat_source
C 0.0033 0.0016 2.3100 20.8439 1.0200 10.2075 1.5886 0.5687 0.8650 51.6512 0.2156 'International Tables Vol C 4.2.6.8 and 6.1.1.4'
H 0.0000 0.0000 0.4930 10.5109 0.3229 26.1257 0.1402 3.1424 0.0408 57.7998 0.0030 'International Tables Vol C 4.2.6.8 and 6.1.1.4'
N 0.0061 0.0033 12.2126 0.0057 3.1322 9.8933 2.0125 28.9975 1.1663 0.5826 -11.5290 'International Tables Vol C 4.2.6.8 and 6.1.1.4'
O 0.0106 0.0060 3.0485 13.2771 2.2868 5.7011 1.5463 0.3239 0.8670 32.9089 0.2508 'International Tables Vol C 4.2.6.8 and 6.1.1.4'
Cl 0.1484 0.1585 11.4604 0.0104 7.1964 1.1662 6.2556 18.5194 1.6455 47.7784 -9.5574 'International Tables Vol C 4.2.6.8 and 6.1.1.4'
Sr -1.5307 3.2498 17.5663 1.5564 9.8184 14.0988 5.4220 0.1664 2.6694 132.3760 2.5064 'International Tables Vol C 4.2.6.8 and 6.1.1.4'
Y -2.7962 3.5667 17.7760 1.4029 10.2946 12.8006 5.7263 0.1256 3.2659 104.3540 1.9121 'International Tables Vol C 4.2.6.8 and 6.1.1.4'

loop_
_geom_angle_atom_site_label_1
_geom_angle_site_symmetry_1
_geom_angle_atom_site_label_2
_geom_angle_site_symmetry_2
_geom_angle_atom_site_label_3
_geom_angle_site_symmetry_3
_geom_angle
_geom_angle_publ_flag
O2 5_655 Sr1 . O2 14_656 53.5(3) yes
O2 5_655 Sr1 . O6 . 96.46(19) yes
O2 14_656 Sr1 . O6 . 133.80(15) yes
O2 5_655 Sr1 . O2 . 118.2(3) yes
O2 14_656 Sr1 . O2 . 146.7(2) yes
O6 . Sr1 . O2 . 21.71(13) yes
O2 5_655 Sr1 . O1 . 102.12(13) yes
O2 14_656 Sr1 . O1 . 153.68(14) yes
O6 . Sr1 . O1 . 49.12(11) yes
O2 . Sr1 . O1 . 48.76(11) yes
O2 5_655 Sr1 . O4 . 82.72(15) yes
O2 14_656 Sr1 . O4 . 89.08(16) yes
O6 . Sr1 . O4 . 124.65(13) yes
O2 . Sr1 . O4 . 123.44(14) yes
O1 . Sr1 . O4 . 76.76(10) yes
O2 5_655 Sr1 . O6 14_656 71.95(17) yes
O2 14_656 Sr1 . O6 14_656 22.91(14) yes
O6 . Sr1 . O6 14_656 126.27(17) yes
O2 . Sr1 . O6 14_656 129.84(14) yes
O1 . Sr1 . O6 14_656 172.72(11) yes
O2 5_655 Sr1 . O6 10_556 133.80(15) yes
O2 14_656 Sr1 . O6 10_556 96.46(19) yes
O6 . Sr1 . O6 10_556 80.2(2) yes
O2 . Sr1 . O6 10_556 65.87(16) yes
O1 . Sr1 . O6 10_556 109.11(11) yes
O2 5_655 Sr1 . O1 10_556 153.68(14) yes
O2 14_656 Sr1 . O1 10_556 102.12(13) yes
O6 . Sr1 . O1 10_556 109.11(11) yes
O2 . Sr1 . O1 10_556 87.52(13) yes
O1 . Sr1 . O1 10_556 99.36(11) yes
O2 5_655 Sr1 . O2 10_556 146.7(2) yes
O2 14_656 Sr1 . O2 10_556 118.2(3) yes
O6 . Sr1 . O2 10_556 65.87(16) yes
O2 . Sr1 . O2 10_556 47.7(2) yes
O1 . Sr1 . O2 10_556 87.52(13) yes
O2 5_655 Sr1 . O4 10_556 89.08(16) yes
O2 14_656 Sr1 . O4 10_556 82.72(15) yes
O6 . Sr1 . O4 10_556 136.62(13) yes
O2 . Sr1 . O4 10_556 130.57(14) yes
O1 . Sr1 . O4 10_556 87.61(10) yes
O2 5_655 Sr1 . O6 5_655 22.91(14) yes
O2 14_656 Sr1 . O6 5_655 71.95(17) yes
O6 . Sr1 . O6 5_655 73.56(19) yes
O2 . Sr1 . O6 5_655 95.27(18) yes
O1 . Sr1 . O6 5_655 87.50(12) yes
O2 5_655 Sr1 . Cl1 . 69.68(12) yes
O2 14_656 Sr1 . Cl1 . 81.50(12) yes
O6 . Sr1 . Cl1 . 53.43(10) yes
O2 . Sr1 . Cl1 . 66.49(11) yes
O1 . Sr1 . Cl1 . 100.23(8) yes
O4 . Sr1 . O6 14_656 106.16(13) yes
O4 . Sr1 . O6 10_556 136.62(13) yes
O6 14_656 Sr1 . O6 10_556 73.56(19) yes
O4 . Sr1 . O1 10_556 87.61(10) yes
O6 14_656 Sr1 . O1 10_556 87.50(12) yes
O6 10_556 Sr1 . O1 10_556 49.12(11) yes
O4 . Sr1 . O2 10_556 130.57(14) yes
O6 14_656 Sr1 . O2 10_556 95.27(18) yes
O6 10_556 Sr1 . O2 10_556 21.71(13) yes
O1 10_556 Sr1 . O2 10_556 48.76(11) yes
O4 . Sr1 . O4 10_556 14.11(17) yes
O6 14_656 Sr1 . O4 10_556 96.39(13) yes
O6 10_556 Sr1 . O4 10_556 124.65(13) yes
O1 10_556 Sr1 . O4 10_556 76.76(10) yes
O2 10_556 Sr1 . O4 10_556 123.44(14) yes
O4 . Sr1 . O6 5_655 96.39(13) yes
O6 14_656 Sr1 . O6 5_655 85.6(2) yes
O6 10_556 Sr1 . O6 5_655 126.27(17) yes
O1 10_556 Sr1 . O6 5_655 172.72(11) yes
O2 10_556 Sr1 . O6 5_655 129.84(14) yes
O4 . Sr1 . Cl1 . 151.10(10) yes
O6 14_656 Sr1 . Cl1 . 73.93(11) yes
O6 10_556 Sr1 . Cl1 . 71.91(11) yes
O1 10_556 Sr1 . Cl1 . 121.02(7) yes
O2 10_556 Sr1 . Cl1 . 77.29(11) yes
O4 10_556 Sr1 . O6 5_655 106.16(13) yes
O4 10_556 Sr1 . Cl1 . 158.42(10) yes
O6 5_655 Sr1 . Cl1 . 54.72(11) yes
Cl1 2_666 Sr2 . O3 . 131.16(9) yes
Cl1 2_666 Sr2 . O6 14_656 61.50(10) yes
O3 . Sr2 . O6 14_656 75.71(13) yes
Cl1 2_666 Sr2 . O6 2_666 61.50(10) yes
O3 . Sr2 . O6 2_666 87.89(13) yes
O6 14_656 Sr2 . O6 2_666 76.84(9) yes
Cl1 2_666 Sr2 . O6 6_566 61.50(10) yes
O3 . Sr2 . O6 6_566 151.04(13) yes
O6 14_656 Sr2 . O6 6_566 123.0(2) yes
O6 2_666 Sr2 . O6 6_566 76.84(9) yes
Cl1 2_666 Sr2 . O3 5_655 131.16(9) yes
O3 . Sr2 . O3 5_655 64.33(10) yes
O6 14_656 Sr2 . O3 5_655 131.67(13) yes
O6 2_666 Sr2 . O3 5_655 75.71(13) yes
O6 6_566 Sr2 . O3 5_655 87.89(13) yes
Cl1 2_666 Sr2 . O3 9_665 131.16(9) yes
O3 . Sr2 . O3 9_665 97.67(18) yes
O6 14_656 Sr2 . O3 9_665 151.04(13) yes
O6 2_666 Sr2 . O3 9_665 131.67(13) yes
O6 6_566 Sr2 . O3 9_665 75.71(13) yes
Cl1 2_666 Sr2 . O3 13_565 131.16(9) yes
O3 . Sr2 . O3 13_565 64.33(10) yes
O6 14_656 Sr2 . O3 13_565 87.89(13) yes
O6 2_666 Sr2 . O3 13_565 151.04(13) yes
O6 6_566 Sr2 . O3 13_565 131.67(13) yes
Cl1 2_666 Sr2 . O6 10_556 61.50(10) yes
O3 . Sr2 . O6 10_556 131.67(13) yes
O6 14_656 Sr2 . O6 10_556 76.84(9) yes
O6 2_666 Sr2 . O6 10_556 123.0(2) yes
O6 6_566 Sr2 . O6 10_556 76.84(9) yes
O3 5_655 Sr2 . O3 9_665 64.33(10) yes
O3 5_655 Sr2 . O3 13_565 97.67(18) yes
O3 9_665 Sr2 . O3 13_565 64.33(10) yes
O3 5_655 Sr2 . O6 10_556 151.04(13) yes
O3 9_665 Sr2 . O6 10_556 87.89(13) yes
O3 13_565 Sr2 . O6 10_556 75.71(13) yes
Sr2 2_666 Cl1 . Sr1 . 102.80(6) yes
Sr2 2_666 Cl1 . Sr1 5_655 102.80(6) yes
Sr1 . Cl1 . Sr1 5_655 87.19(3) yes
Sr2 2_666 Cl1 . Sr1 2_666 102.80(6) yes
Sr1 . Cl1 . Sr1 2_666 154.41(13) yes
Sr1 5_655 Cl1 . Sr1 2_666 87.19(3) yes
Sr2 2_666 Cl1 . Sr1 6_566 102.80(6) yes
Sr1 . Cl1 . Sr1 6_566 87.19(3) yes
Sr1 5_655 Cl1 . Sr1 6_566 154.41(13) yes
Sr1 2_666 Cl1 . Sr1 6_566 87.19(3) yes
C1 . O1 . C16 . 16.2(15) yes
C1 . O1 . Sr1 . 97.9(12) yes
C16 . O1 . Sr1 . 96.8(13) yes
Sr1 6_566 O2 . C16 . 160.1(11) yes
Sr1 6_566 O2 . Sr1 . 107.92(17) yes
C16 . O2 . Sr1 . 90.5(12) yes
C7 . O3 . Sr2 . 165.7(4) yes
C10 . O4 . Sr1 . 147.2(4) yes
C1 . O6 . Sr1 . 89.2(9) yes
C1 . O6 . Sr1 6_566 127.8(11) yes
Sr1 . O6 . Sr1 6_566 95.89(15) yes
C1 . O6 . Sr2 2_666 125.1(10) yes
Sr1 . O6 . Sr2 2_666 100.97(14) yes
Sr1 6_566 O6 . Sr2 2_666 104.91(16) yes
C4 . N1 . H11 . 134.5 no
C4 . N1 . H12 . 115.2 no
H11 . N1 . H12 . 109.9 no
C7 . N2 . C8 . 120.1(5) yes
C7 . N2 . C9 . 121.1(5) yes
C8 . N2 . C9 . 118.7(5) yes
C10 . N3 . C11 . 121.2(7) yes
C10 . N3 . C12 . 121.3(7) yes
C11 . N3 . C12 . 117.5(6) yes
C13 . N4 . C14 . 119.5(15) yes
C13 . N4 . C15 . 119.4(15) yes
C14 . N4 . C15 . 120.9(14) yes
O1 . C1 . O6 . 120.7(18) yes
O1 . C1 . C2 . 113.7(18) yes
O6 . C1 . C2 . 125.6(17) yes
C1 . C2 . C6 4_655 115.1(9) yes
C1 . C2 . C3 . 123.2(10) yes
C6 4_655 C2 . C3 . 121.2(3) yes
C1 . C2 . C16 . 14.6(10) yes
C6 4_655 C2 . C16 . 123.9(10) yes
C3 . C2 . C16 . 114.7(9) yes
C2 . C3 . C4 . 120.6(3) yes
C2 . C3 . H31 . 120.5 no
C4 . C3 . H31 . 118.9 no
N1 . C4 . C3 . 119.0(3) yes
N1 . C4 . C5 . 121.2(3) yes
C3 . C4 . C5 . 119.8(3) yes
C4 . C5 . C5 4_655 118.6(4) yes
C4 . C5 . C6 . 119.6(3) yes
C5 4_655 C5 . C6 . 121.3(4) yes
C5 . C6 . C2 4_655 118.0(3) yes
C5 . C6 . H61 . 120.9 no
C2 4_655 C6 . H61 . 121.1 no
N2 . C7 . O3 . 142.6(5) yes
N2 . C7 . H71 . 109.1 no
O3 . C7 . H71 . 108.2 no
N2 . C8 . H81 . 109.4 no
N2 . C8 . H82 . 109.6 no
H81 . C8 . H82 . 109.5 no
N2 . C8 . H83 . 109.3 no
H81 . C8 . H83 . 109.5 no
H82 . C8 . H83 . 109.5 no
N2 . C9 . H91 . 109.4 no
N2 . C9 . H92 . 109.4 no
H91 . C9 . H92 . 109.5 no
N2 . C9 . H93 . 109.5 no
H91 . C9 . H93 . 109.5 no
H92 . C9 . H93 . 109.5 no
N3 . C10 . O4 . 127.6(7) yes
N3 . C10 . H101 . 115.8 no
O4 . C10 . H101 . 116.6 no
N3 . C11 . H111 . 113.6 no
N3 . C11 . H112 . 126.2 no
H111 . C11 . H112 . 97.8 no
N3 . C11 . H113 . 112.4 no
H111 . C11 . H113 . 110.0 no
H112 . C11 . H113 . 94.5 no
N3 . C12 . H121 . 109.0 no
N3 . C12 . H122 . 119.2 no
H121 . C12 . H122 . 109.8 no
N3 . C12 . H123 . 106.1 no
H121 . C12 . H123 . 104.0 no
H122 . C12 . H123 . 107.6 no
N4 . C13 . O5 . 120.3(17) yes
N4 . C13 . H156 . 119.2 no
O5 . C13 . H156 . 120.5 no
N4 . C14 . H141 . 109.8 no
N4 . C14 . H142 . 110.0 no
H141 . C14 . H142 . 109.5 no
N4 . C14 . H143 . 108.6 no
H141 . C14 . H143 . 109.5 no
H142 . C14 . H143 . 109.5 no
N4 . C15 . H151 . 110.5 no
N4 . C15 . H152 . 109.3 no
H151 . C15 . H152 . 109.5 no
N4 . C15 . H155 . 108.6 no
H151 . C15 . H155 . 109.5 no
H152 . C15 . H155 . 109.5 no
C2 . C16 . O2 . 115.1(19) yes
C2 . C16 . O1 . 121(2) yes
O2 . C16 . O1 . 124(2) yes

loop_
_geom_bond_atom_site_label_1
_geom_bond_site_symmetry_1
_geom_bond_atom_site_label_2
_geom_bond_site_symmetry_2
_geom_bond_distance
_geom_bond_publ_flag
Sr1 . O2 5_655 2.374(5) yes
Sr1 . O2 14_656 2.374(5) yes
Sr1 . O6 . 2.807(5) yes
Sr1 . O2 . 2.645(5) yes
Sr1 . O1 . 2.574(2) yes
Sr1 . O4 . 2.514(4) yes
Sr1 . O6 14_656 2.661(5) yes
Sr1 . O6 10_556 2.807(5) yes
Sr1 . O1 10_556 2.574(2) yes
Sr1 . O2 10_556 2.645(5) yes
Sr1 . O4 10_556 2.514(4) yes
Sr1 . O6 5_655 2.661(5) yes
Sr1 . Cl1 . 2.9448(8) yes
Sr2 . Cl1 2_666 2.413(3) yes
Sr2 . O3 . 2.496(4) yes
Sr2 . O6 14_656 2.636(5) yes
Sr2 . O6 2_666 2.636(5) yes
Sr2 . O6 6_566 2.636(5) yes
Sr2 . O3 5_655 2.496(4) yes
Sr2 . O3 9_665 2.496(4) yes
Sr2 . O3 13_565 2.496(4) yes
Sr2 . O6 10_556 2.636(5) yes
O1 . C1 . 1.33(2) yes
O1 . C16 . 1.16(3) yes
O2 . C16 . 1.28(3) yes
O3 . C7 . 1.256(6) yes
O4 . C10 . 1.253(8) yes
O5 . C13 . 1.215(19) yes
O6 . C1 . 1.25(3) yes
N1 . C4 . 1.401(4) yes
N1 . H11 . 0.824 no
N1 . H12 . 0.830 no
N2 . C7 . 1.329(7) yes
N2 . C8 . 1.472(7) yes
N2 . C9 . 1.455(7) yes
N3 . C10 . 1.321(10) yes
N3 . C11 . 1.488(9) yes
N3 . C12 . 1.436(10) yes
N4 . C13 . 1.34(2) yes
N4 . C14 . 1.53(2) yes
N4 . C15 . 1.46(2) yes
C1 . C2 . 1.50(2) yes
C2 . C6 4_655 1.390(5) yes
C2 . C3 . 1.372(5) yes
C2 . C16 . 1.55(3) yes
C3 . C4 . 1.391(5) yes
C3 . H31 . 0.965 no
C4 . C5 . 1.405(5) yes
C5 . C5 4_655 1.391(7) yes
C5 . C6 . 1.406(4) yes
C6 . H61 . 0.950 no
C7 . H71 . 0.934 no
C8 . H81 . 0.950 no
C8 . H82 . 0.950 no
C8 . H83 . 0.950 no
C9 . H91 . 0.950 no
C9 . H92 . 0.950 no
C9 . H93 . 0.950 no
C10 . H101 . 0.950 no
C11 . H111 . 0.837 no
C11 . H112 . 0.915 no
C11 . H113 . 0.950 no
C12 . H121 . 0.972 no
C12 . H122 . 0.924 no
C12 . H123 . 0.997 no
C13 . H156 . 0.950 no
C14 . H141 . 0.950 no
C14 . H142 . 0.950 no
C14 . H143 . 0.950 no
C15 . H151 . 0.950 no
C15 . H152 . 0.950 no
C15 . H155 . 0.950 no

loop_
_geom_hbond_atom_site_label_D
_geom_hbond_site_symmetry_D
_geom_hbond_atom_site_label_H
_geom_hbond_site_symmetry_H
_geom_hbond_atom_site_label_A
_geom_hbond_site_symmetry_A
_geom_hbond_angle_DHA
_geom_hbond_distance_DH
_geom_hbond_distance_HA
_geom_hbond_distance_DA
_geom_hbond_publ_flag
N1 . H11 . O1 16_645 166 0.82 2.14 2.943(14) yes
C6 . H61 . O1 16_645 162 0.95 2.57 3.487(14) yes
C7 . H71 . N1 3_455 160 0.93 2.43 3.320(14) yes
O5 2_666 H81 . N2 . 157 0.95 2.00 2.901(14) yes
C8 . H81 . O5 9_666 133 0.95 1.90 2.633(14) yes
C8 . H81 . N3 11_665 131 0.95 2.59 3.288(14) yes
O5 2_666 H81 . C9 . 163 0.95 2.52 3.437(14) yes
C8 . H81 . C10 11_665 138 0.95 2.02 2.791(14) yes
C8 . H82 . C14 2_666 152 0.95 1.46 2.344(14) yes
C9 . H91 . N3 4_666 171 0.95 2.41 3.354(14) yes
C9 . H91 . N3 11_665 147 0.95 1.56 2.410(14) yes
C9 . H91 . C10 11_665 135 0.95 2.27 3.016(14) yes
C9 . H91 . C11 4_666 140 0.95 2.41 3.193(14) yes
C12 11_665 H91 . C8 . 134 0.82 2.51 3.133(14) yes
C9 . H92 . C7 13_565 121 0.95 2.43 3.036(14) yes
C10 . H101 . C8 11_664 132 0.95 2.06 2.791(14) yes
C11 . H111 . C9 4_666 129 0.84 2.60 3.193(14) yes
C11 . H111 . C12 10_556 129 0.84 1.39 2.028(14) yes
N3 10_556 H111 . C14 15_565 167 1.19 1.70 2.875(14) yes
C11 . H112 . N4 15_565 137 0.92 2.56 3.293(14) yes
C11 10_556 H112 . N4 15_565 142 1.07 2.56 3.470(14) yes
C11 10_556 H112 . C14 15_565 127 1.07 1.79 2.587(14) yes
C11 . H113 . C2 14_656 143 0.95 2.60 3.401(14) yes
C12 . H123 . N2 11_664 123 1.00 1.78 2.473(14) yes
C14 . H141 . C3 4_655 130 0.95 2.27 2.978(14) yes
C15 . H151 . O1 4_655 165 0.95 2.42 3.350(14) yes
C15 . H152 . N4 9_655 126 0.95 2.20 2.864(14) yes
C15 . H155 . C13 2_655 124 0.95 2.07 2.715(14) yes
C15 10_555 H155 . C13 9_655 131 0.82 2.10 2.715(14) yes
C15 10_555 H155 . C15 . 133 0.82 0.95 1.628(14) yes
C13 . H156 . C15 2_655 150 0.95 1.85 2.715(14) yes
C13 . H156 . C15 9_655 132 0.95 1.64 2.385(14) yes
C13 10_555 H156 . C15 9_655 150 1.17 1.64 2.715(14) yes
